data_4108436
loop_
_publ_author_name
'Kolupula Srinivas'
'Brice Kauffmann'
'Christel Dolain'
'Jean-Michel L\'eger'
'L\'eon Ghosez'
'Ivan Huc'

_publ_section_title
;
 Remote Substituent Effects and Regioselective Enhancement of
 Electrophilic Substitutions in Helical Aromatic Oligoamides
;
_journal_name_full 'Journal of the American Chemical Society'
_journal_page_first 13210
_journal_page_last 13211
_journal_paper_doi 10.1021/ja805178j
_journal_volume 130
_journal_year 2008
_chemical_formula_sum 'C85 H89 Br2 N12 O18'
_chemical_formula_weight 1726.50
_chemical_name_systematic
; 
 ? 
;
_space_group_IT_number 2
_symmetry_cell_setting triclinic
_symmetry_space_group_name_Hall '-P 1'
_symmetry_space_group_name_H-M 'P -1'
_atom_sites_solution_hydrogens geom
_atom_sites_solution_primary direct
_atom_sites_solution_secondary difmap
_audit_creation_method SHELXL-97
_cell_angle_alpha 89.91(2)
_cell_angle_beta 80.84(2)
_cell_angle_gamma 78.995(16)
_cell_formula_units_Z 2
_cell_length_a 13.226(4)
_cell_length_b 15.250(4)
_cell_length_c 21.736(7)
_cell_measurement_temperature 293(2)
_cell_measurement_theta_max 72.06
_cell_measurement_theta_min 6.58
_cell_volume 4247(2)
_computing_structure_refinement 'SHELXL-97 (Sheldrick, 1997)'
_computing_structure_solution 'SHELXD-97 (Sheldrick, 1990)'
_diffrn_ambient_temperature 293(2)
_diffrn_measured_fraction_theta_full 0.879
_diffrn_measured_fraction_theta_max 0.879
_diffrn_radiation_source 'rotating anode'
_diffrn_radiation_type CuK\a
_diffrn_radiation_wavelength 1.54178
_diffrn_reflns_av_R_equivalents 0.0518
_diffrn_reflns_av_sigmaI/netI 0.0758
_diffrn_reflns_limit_h_max 16
_diffrn_reflns_limit_h_min -15
_diffrn_reflns_limit_k_max 16
_diffrn_reflns_limit_k_min -18
_diffrn_reflns_limit_l_max 26
_diffrn_reflns_limit_l_min -26
_diffrn_reflns_number 59149
_diffrn_reflns_theta_full 72.06
_diffrn_reflns_theta_max 72.06
_diffrn_reflns_theta_min 6.58
_exptl_absorpt_coefficient_mu 1.830
_exptl_crystal_colour yellow
_exptl_crystal_density_diffrn 1.350
_exptl_crystal_F_000 1794
_exptl_crystal_size_max 0.3
_exptl_crystal_size_mid 0.3
_exptl_crystal_size_min 0.3
_refine_diff_density_max 0.668
_refine_diff_density_min -0.460
_refine_diff_density_rms 0.060
_refine_ls_extinction_method none
_refine_ls_goodness_of_fit_ref 1.075
_refine_ls_hydrogen_treatment constr
_refine_ls_matrix_type full
_refine_ls_number_parameters 1077
_refine_ls_number_reflns 14702
_refine_ls_number_restraints 3
_refine_ls_restrained_S_all 1.089
_refine_ls_R_factor_all 0.1507
_refine_ls_R_factor_gt 0.0801
_refine_ls_shift/su_max 0.005
_refine_ls_shift/su_mean 0.001
_refine_ls_structure_factor_coef Fsqd
_refine_ls_weighting_details 'calc w=1/[\s^2^(Fo^2^)+(0.1459P)^2^+0.0000P] where P=(Fo^2^+2Fc^2^)/3'
_refine_ls_weighting_scheme calc
_refine_ls_wR_factor_gt 0.2412
_refine_ls_wR_factor_ref 0.2773
_reflns_number_gt 7205
_reflns_number_total 14702
_reflns_threshold_expression >2sigma(I)
_cod_data_source_file ja805178j_si_002.cif
_cod_data_source_block end
_cod_database_code 4108436

loop_
_symmetry_equiv_pos_as_xyz
'x, y, z'
'-x, -y, -z'

loop_
_atom_site_label
_atom_site_type_symbol
_atom_site_fract_x
_atom_site_fract_y
_atom_site_fract_z
_atom_site_U_iso_or_equiv
_atom_site_adp_type
_atom_site_occupancy
_atom_site_symmetry_multiplicity
_atom_site_calc_flag
_atom_site_refinement_flags
Br1 Br 0.11687(6) 0.65240(5) 0.66115(4) 0.1101(3) Uani 1 1 d .
C200 C 0.1183(4) 0.1043(4) 0.5782(2) 0.0639(14) Uani 1 1 d .
C202 C 0.3904(5) -0.0555(4) 0.4515(3) 0.0764(17) Uani 1 1 d .
H202 H 0.3449 -0.0926 0.4676 0.092 Uiso 1 1 calc R
N158 N 0.3367(3) 0.3512(3) 0.4787(2) 0.0737(13) Uani 1 1 d .
H158 H 0.2989 0.3122 0.4745 0.088 Uiso 1 1 calc R
O7 O 0.6913(3) 0.0720(3) 0.3487(2) 0.0960(13) Uani 1 1 d .
N699 N 0.4043(3) 0.1787(3) 0.45486(18) 0.0632(11) Uani 1 1 d .
O10 O 0.1710(3) -0.0273(3) 0.51462(19) 0.1020(14) Uani 1 1 d .
N169 N 0.2780(3) 0.0745(3) 0.50656(19) 0.0674(12) Uani 1 1 d .
H169 H 0.2796 0.1278 0.5188 0.081 Uiso 1 1 calc R
N1 N 0.1555(3) 0.1693(3) 0.60297(18) 0.0638(12) Uani 1 1 d .
O14 O 0.0510(4) 0.2366(3) 0.4668(2) 0.0969(14) Uani 1 1 d .
O1 O -0.1503(3) 0.1397(4) 0.66189(19) 0.1193(17) Uani 1 1 d .
C201 C 0.1906(4) 0.0437(4) 0.5303(2) 0.0713(16) Uani 1 1 d .
C900 C 0.2857(4) 0.4282(4) 0.5141(3) 0.0668(15) Uani 1 1 d .
C203 C 0.1265(5) 0.2911(4) 0.6776(2) 0.0715(16) Uani 1 1 d .
C699 C 0.5984(5) 0.1121(4) 0.3822(3) 0.0743(16) Uani 1 1 d .
O238 O -0.1047(3) 0.2952(3) 0.5216(2) 0.0978(14) Uani 1 1 d .
N123 N 0.1358(3) 0.3652(3) 0.51255(18) 0.0658(12) Uani 1 1 d .
C46 C 0.1746(4) 0.5631(4) 0.5989(2) 0.0684(15) Uani 1 1 d .
C47 C 0.0096(4) 0.4987(4) 0.5955(3) 0.0666(15) Uani 1 1 d .
C48 C 0.0159(5) 0.0888(4) 0.5969(3) 0.0809(18) Uani 1 1 d .
H48 H -0.0060 0.0412 0.5797 0.097 Uiso 1 1 calc R
O267 O 0.4971(3) 0.3810(3) 0.44171(19) 0.0900(13) Uani 1 1 d .
C51 C 0.8626(5) 0.0692(5) 0.2936(3) 0.094(2) Uani 1 1 d .
H51 H 0.8981 0.0443 0.3278 0.113 Uiso 1 1 calc R
C54 C 0.7638(5) 0.1279(5) 0.3230(4) 0.111(2) Uani 1 1 d .
H54A H 0.7772 0.1651 0.3559 0.133 Uiso 1 1 calc R
H54B H 0.7344 0.1666 0.2923 0.133 Uiso 1 1 calc R
C59 C -0.0155(4) 0.2154(4) 0.6676(2) 0.0741(16) Uani 1 1 d .
C60 C 0.0913(4) 0.2222(4) 0.6480(2) 0.0643(14) Uani 1 1 d .
C62 C 0.4706(4) 0.2298(4) 0.4329(2) 0.0716(16) Uani 1 1 d .
O565 O -0.0450(3) 0.5622(3) 0.6359(2) 0.0891(12) Uani 1 1 d .
C69 C 0.4847(5) -0.0915(4) 0.4130(3) 0.0873(18) Uani 1 1 d .
H69 H 0.5004 -0.1525 0.4035 0.105 Uiso 1 1 calc R
C70 C 0.2767(5) 0.5601(4) 0.5743(3) 0.0806(17) Uani 1 1 d .
H70 H 0.3103 0.6040 0.5863 0.097 Uiso 1 1 calc R
C75 C 0.5688(4) 0.2000(4) 0.3975(3) 0.0742(16) Uani 1 1 d .
H75 H 0.6128 0.2397 0.3847 0.089 Uiso 1 1 calc R
C81 C -0.0289(4) 0.4320(4) 0.5702(3) 0.0683(15) Uani 1 1 d .
H81 H -0.0995 0.4305 0.5803 0.082 Uiso 1 1 calc R
C83 C 0.5542(5) -0.0396(4) 0.3887(3) 0.0802(17) Uani 1 1 d .
H83 H 0.6170 -0.0646 0.3638 0.096 Uiso 1 1 calc R
C84 C -0.1867(6) 0.0635(6) 0.6487(3) 0.148(4) Uani 1 1 d D
H84A H -0.2416 0.0808 0.6238 0.177 Uiso 1 1 calc R
H84B H -0.1301 0.0236 0.6227 0.177 Uiso 1 1 calc R
C86 C 0.1194(4) 0.5005(4) 0.5782(2) 0.0623(14) Uani 1 1 d .
C87 C -0.0492(4) 0.1448(4) 0.6402(3) 0.0772(17) Uani 1 1 d .
C89 C 0.0615(6) 0.3478(5) 0.7210(3) 0.095(2) Uani 1 1 d .
H89 H 0.0869 0.3930 0.7387 0.114 Uiso 1 1 calc R
C92 C -0.0772(5) 0.2737(5) 0.7131(3) 0.102(2) Uani 1 1 d .
H92 H -0.1459 0.2678 0.7262 0.122 Uiso 1 1 calc R
C96 C 0.0342(4) 0.3680(4) 0.5306(2) 0.0629(14) Uani 1 1 d .
C97 C 0.4372(4) 0.3295(4) 0.4504(3) 0.0728(16) Uani 1 1 d .
C99 C 0.3320(4) 0.4933(4) 0.5317(3) 0.0786(17) Uani 1 1 d .
H99 H 0.4013 0.4936 0.5152 0.094 Uiso 1 1 calc R
C100 C -0.0397(6) 0.3405(6) 0.7395(3) 0.117(3) Uani 1 1 d .
H100 H -0.0828 0.3799 0.7695 0.140 Uiso 1 1 calc R
C101 C 0.1763(4) 0.4323(3) 0.5351(2) 0.0605(13) Uani 1 1 d .
C103 C 0.8518(6) -0.0085(6) 0.2555(4) 0.145(3) Uani 1 1 d .
H10A H 0.9196 -0.0433 0.2402 0.218 Uiso 1 1 calc R
H10B H 0.8178 0.0126 0.2209 0.218 Uiso 1 1 calc R
H10C H 0.8108 -0.0449 0.2807 0.218 Uiso 1 1 calc R
C105 C -0.2367(8) 0.0447(7) 0.7608(3) 0.170(4) Uani 1 1 d .
H10D H -0.2854 0.0133 0.7846 0.256 Uiso 1 1 calc R
H10E H -0.2631 0.1079 0.7657 0.256 Uiso 1 1 calc R
H10F H -0.1709 0.0305 0.7754 0.256 Uiso 1 1 calc R
C106 C -0.1589(10) 0.6066(8) 0.7628(6) 0.210(5) Uani 1 1 d .
H10G H -0.0840 0.5928 0.7566 0.315 Uiso 1 1 calc R
H10H H -0.1857 0.5534 0.7735 0.315 Uiso 1 1 calc R
H10I H -0.1840 0.6507 0.7959 0.315 Uiso 1 1 calc R
C107 C -0.2703(9) -0.0628(7) 0.6824(4) 0.182(4) Uani 1 1 d .
H10J H -0.3106 -0.0780 0.7202 0.273 Uiso 1 1 calc R
H10K H -0.2155 -0.1127 0.6677 0.273 Uiso 1 1 calc R
H10L H -0.3146 -0.0485 0.6514 0.273 Uiso 1 1 calc R
C111 C -0.1552(5) 0.5698(5) 0.6511(3) 0.106(2) Uani 1 1 d .
H11A H -0.1718 0.5135 0.6663 0.127 Uiso 1 1 calc R
H11B H -0.1875 0.5847 0.6144 0.127 Uiso 1 1 calc R
C118 C -0.3105(7) 0.6674(9) 0.7079(6) 0.232(6) Uani 1 1 d .
H11C H -0.3368 0.7127 0.7401 0.348 Uiso 1 1 calc R
H11D H -0.3399 0.6154 0.7184 0.348 Uiso 1 1 calc R
H11E H -0.3295 0.6897 0.6691 0.348 Uiso 1 1 calc R
C119 C 0.3658(4) 0.0328(4) 0.4652(2) 0.0616(14) Uani 1 1 d .
C124 C -0.2227(14) 0.0178(8) 0.6950(5) 0.297(10) Uani 1 1 d D
H124 H -0.1539 -0.0193 0.6962 0.356 Uiso 1 1 calc RD
C421 C -0.0077(6) 0.2934(5) 0.5039(3) 0.0822(19) Uani 1 1 d .
C128 C -0.1960(6) 0.6437(7) 0.7017(5) 0.146(4) Uani 1 1 d .
H128 H -0.1659 0.6964 0.6897 0.175 Uiso 1 1 calc R
O567 O 0.2568(4) 0.3732(3) 0.6629(2) 0.1094(15) Uani 1 1 d .
C367 C 0.4345(4) 0.0908(4) 0.4402(2) 0.0631(14) Uani 1 1 d .
C654 C 0.5278(4) 0.0532(4) 0.4028(2) 0.0668(15) Uani 1 1 d .
C369 C 0.9324(6) 0.1255(5) 0.2575(4) 0.137(3) Uani 1 1 d .
H36A H 0.9393 0.1737 0.2839 0.206 Uiso 1 1 calc R
H36B H 0.9024 0.1493 0.2222 0.206 Uiso 1 1 calc R
H36C H 1.0000 0.0892 0.2435 0.206 Uiso 1 1 calc R
N568 N 0.2358(4) 0.2985(5) 0.6652(2) 0.0773(14) Uani 1 1 d .
O432 O 0.3009(4) 0.2310(4) 0.6616(3) 0.1213(19) Uani 1 1 d .
Br2 Br 0.32469(6) -0.06519(6) -0.12282(3) 0.1120(4) Uani 1 1 d .
C550 C 0.9854(5) -0.3595(4) 0.0021(3) 0.0721(16) Uani 1 1 d .
N487 N 0.9114(4) -0.3080(3) -0.0249(2) 0.0737(13) Uani 1 1 d .
C600 C 0.5820(7) -0.1412(5) 0.1377(4) 0.093(2) Uani 1 1 d .
O17 O 0.5206(4) -0.1212(4) 0.1848(2) 0.1252(18) Uani 1 1 d .
C205 C 0.4964(5) -0.3581(4) 0.0302(3) 0.0789(17) Uani 1 1 d .
O569 O 1.2201(3) -0.3700(3) -0.11168(19) 0.1000(14) Uani 1 1 d .
O500 O 0.8712(3) -0.1973(3) -0.1634(2) 0.1152(17) Uani 1 1 d .
C204 C 0.6145(5) -0.3697(4) 0.1966(3) 0.0882(19) Uani 1 1 d .
H204 H 0.6442 -0.3742 0.2328 0.106 Uiso 1 1 calc R
O101 O 0.8335(3) -0.4383(3) 0.17845(19) 0.0994(14) Uani 1 1 d .
C32 C 0.4595(5) -0.1015(4) -0.1010(3) 0.0787(17) Uani 1 1 d .
C34 C 1.0278(5) -0.4533(4) 0.0897(3) 0.0807(18) Uani 1 1 d .
H34 H 1.0078 -0.4783 0.1277 0.097 Uiso 1 1 calc R
N100 N 0.8474(4) -0.3817(3) 0.08189(19) 0.0747(13) Uani 1 1 d .
H10M H 0.8100 -0.3513 0.0573 0.090 Uiso 1 1 calc R
C36 C 0.6771(5) -0.3838(4) 0.1375(3) 0.0745(16) Uani 1 1 d .
C37 C 1.0921(5) -0.3815(4) -0.0255(3) 0.0724(16) Uani 1 1 d .
N101 N 0.6428(4) -0.3790(3) 0.0831(2) 0.0749(13) Uani 1 1 d .
C39 C 1.0427(5) -0.2956(4) -0.1120(3) 0.0841(18) Uani 1 1 d .
H39 H 1.0584 -0.2732 -0.1514 0.101 Uiso 1 1 calc R
O600 O 0.6816(5) -0.1711(3) 0.1341(2) 0.1066(15) Uani 1 1 d .
C43 C 0.5459(5) -0.1323(4) 0.0745(3) 0.0739(16) Uani 1 1 d .
C44 C 0.9549(5) -0.3992(4) 0.0602(3) 0.0746(17) Uani 1 1 d .
O100 O 0.4387(3) -0.3330(3) 0.2512(2) 0.1172(16) Uani 1 1 d .
C52 C 0.4805(5) -0.1112(4) -0.0389(3) 0.0725(16) Uani 1 1 d .
N237 N 0.6182(4) -0.1483(3) 0.0247(2) 0.0783(13) Uani 1 1 d .
C55 C 0.6434(5) -0.1413(4) -0.1427(3) 0.0864(18) Uani 1 1 d .
H55 H 0.6964 -0.1489 -0.1770 0.104 Uiso 1 1 calc R
N569 N 0.5678(5) -0.3832(5) -0.0286(3) 0.0962(19) Uani 1 1 d .
C57 C 0.5106(6) -0.3495(5) 0.1991(3) 0.092(2) Uani 1 1 d .
C61 C 1.2495(5) -0.3466(6) -0.1749(3) 0.115(3) Uani 1 1 d .
H61A H 1.2379 -0.2821 -0.1779 0.138 Uiso 1 1 calc R
H61B H 1.2071 -0.3694 -0.2013 0.138 Uiso 1 1 calc R
O501 O 0.3054(4) -0.0770(3) 0.01065(18) 0.0955(13) Uani 1 1 d .
C65 C 0.7936(5) -0.4047(4) 0.1348(3) 0.0763(17) Uani 1 1 d .
C66 C 0.5387(6) -0.1146(4) -0.1499(3) 0.0875(18) Uani 1 1 d .
H66 H 0.5229 -0.1056 -0.1899 0.105 Uiso 1 1 calc R
C71 C 0.1212(5) -0.0535(6) 0.0460(3) 0.110(2) Uani 1 1 d .
H71 H 0.1145 -0.0053 0.0162 0.131 Uiso 1 1 calc R
C72 C 0.4058(5) -0.0980(4) 0.0174(3) 0.0750(16) Uani 1 1 d .
C73 C 0.8577(5) -0.2186(4) -0.1098(3) 0.0857(19) Uani 1 1 d .
C76 C 0.5381(5) -0.3601(4) 0.0848(3) 0.0758(16) Uani 1 1 d .
C78 C 0.4663(5) -0.3426(4) 0.1425(3) 0.0856(18) Uani 1 1 d .
C79 C 0.5857(5) -0.1372(4) -0.0319(3) 0.0695(15) Uani 1 1 d .
C80 C 0.9400(5) -0.2769(4) -0.0799(3) 0.0786(17) Uani 1 1 d .
C82 C 0.2271(5) -0.0627(5) 0.0656(3) 0.097(2) Uani 1 1 d .
H82A H 0.2312 -0.0088 0.0880 0.116 Uiso 1 1 calc R
H82B H 0.2382 -0.1127 0.0930 0.116 Uiso 1 1 calc R
C85 C 0.3587(6) -0.3236(5) 0.1399(4) 0.099(2) Uani 1 1 d .
H85 H 0.3113 -0.3135 0.1768 0.119 Uiso 1 1 calc R
C88 C 0.0391(7) -0.0260(7) 0.1024(4) 0.172(4) Uani 1 1 d .
H88D H -0.0288 -0.0182 0.0904 0.258 Uiso 1 1 calc R
H88E H 0.0482 0.0293 0.1197 0.258 Uiso 1 1 calc R
H88F H 0.0455 -0.0714 0.1329 0.258 Uiso 1 1 calc R
C90 C 0.4405(6) -0.1074(4) 0.0735(3) 0.0827(18) Uani 1 1 d .
H90 H 0.3935 -0.0971 0.1106 0.099 Uiso 1 1 calc R
C91 C 0.4760(6) -0.3405(6) 0.3111(3) 0.131(3) Uani 1 1 d .
H91A H 0.5235 -0.3972 0.3121 0.158 Uiso 1 1 calc R
H91B H 0.5139 -0.2931 0.3159 0.158 Uiso 1 1 calc R
C93 C 0.1092(6) -0.1384(6) 0.0136(4) 0.138(3) Uani 1 1 d .
H93A H 0.0420 -0.1295 0.0006 0.206 Uiso 1 1 calc R
H93B H 0.1152 -0.1868 0.0419 0.206 Uiso 1 1 calc R
H93C H 0.1629 -0.1525 -0.0222 0.206 Uiso 1 1 calc R
C94 C 0.4288(8) -0.3343(7) 0.4221(4) 0.163(4) Uani 1 1 d .
H94A H 0.3704 -0.3288 0.4553 0.244 Uiso 1 1 calc R
H94B H 0.4634 -0.2849 0.4247 0.244 Uiso 1 1 calc R
H94C H 0.4767 -0.3892 0.4258 0.244 Uiso 1 1 calc R
C98 C 0.3316(7) -0.4089(7) 0.3578(4) 0.182(4) Uani 1 1 d .
H98A H 0.2738 -0.4012 0.3915 0.273 Uiso 1 1 calc R
H98B H 0.3769 -0.4654 0.3611 0.273 Uiso 1 1 calc R
H98C H 0.3060 -0.4076 0.3188 0.273 Uiso 1 1 calc R
C117 C 0.7232(9) -0.1771(7) 0.1914(5) 0.181(4) Uani 1 1 d .
H11F H 0.7970 -0.1998 0.1828 0.271 Uiso 1 1 calc R
H11G H 0.6901 -0.2167 0.2186 0.271 Uiso 1 1 calc R
H11H H 0.7101 -0.1189 0.2111 0.271 Uiso 1 1 calc R
O459 O 0.5990(9) -0.3330(5) -0.0566(3) 0.258(6) Uani 1 1 d .
C698 C 1.1189(5) -0.3462(4) -0.0858(3) 0.0785(17) Uani 1 1 d .
C653 C 1.1644(5) -0.4367(4) 0.0052(3) 0.0754(16) Uani 1 1 d .
H653 H 1.2344 -0.4508 -0.0128 0.090 Uiso 1 1 calc R
C697 C 1.3618(7) -0.3856(6) -0.1961(4) 0.125(3) Uani 1 1 d .
H697 H 1.3730 -0.4494 -0.1872 0.150 Uiso 1 1 calc R
C648 C 1.1316(5) -0.4694(4) 0.0613(3) 0.0850(18) Uani 1 1 d .
H648 H 1.1810 -0.5043 0.0817 0.102 Uiso 1 1 calc R
C157 C 1.3926(7) -0.3766(8) -0.2649(4) 0.190(5) Uani 1 1 d .
H15A H 1.3488 -0.4042 -0.2868 0.285 Uiso 1 1 calc R
H15B H 1.4641 -0.4054 -0.2773 0.285 Uiso 1 1 calc R
H15C H 1.3846 -0.3144 -0.2745 0.285 Uiso 1 1 calc R
C269 C 0.6658(5) -0.1559(4) -0.0835(3) 0.0754(16) Uani 1 1 d .
O458 O 0.5859(8) -0.4540(5) -0.0461(4) 0.231(5) Uani 1 1 d .
C539 C 0.3227(6) -0.3197(5) 0.0852(4) 0.107(2) Uani 1 1 d .
H539 H 0.2512 -0.3055 0.0849 0.128 Uiso 1 1 calc R
C593 C 0.3903(6) -0.3363(4) 0.0298(4) 0.097(2) Uani 1 1 d .
H593 H 0.3648 -0.3329 -0.0078 0.116 Uiso 1 1 calc R
N269 N 0.7658(4) -0.1936(3) -0.0704(2) 0.0886(15) Uani 1 1 d .
H269 H 0.7692 -0.2021 -0.0316 0.106 Uiso 1 1 calc R
C700 C 0.3913(7) -0.3345(6) 0.3609(4) 0.137(3) Uani 1 1 d .
H700 H 0.3433 -0.2777 0.3580 0.165 Uiso 1 1 calc R
C586 C 1.4233(8) -0.3454(13) -0.1622(5) 0.297(10) Uani 1 1 d .
H58A H 1.4955 -0.3720 -0.1749 0.446 Uiso 1 1 calc R
H58B H 1.4035 -0.3540 -0.1185 0.446 Uiso 1 1 calc R
H58C H 1.4130 -0.2826 -0.1699 0.446 Uiso 1 1 calc R
C888 C 0.0072(11) 0.1763(9) 0.4422(6) 0.078(8) Uani 0.374(19) 1 d PD
H88A H 0.0596 0.1361 0.4147 0.117 Uiso 1 1 calc R
H88B H -0.0450 0.2061 0.4193 0.117 Uiso 1 1 calc R
H88C H -0.0246 0.1432 0.4749 0.117 Uiso 1 1 calc R
C887 C -0.1474(10) 0.2253(10) 0.4960(8) 0.118(9) Uani 0.57(3) 1 d PD
H88G H -0.2204 0.2328 0.5123 0.178 Uiso 0.27(13) 1 calc PR
H88H H -0.1119 0.1681 0.5073 0.178 Uiso 0.55(18) 1 calc PR
H88I H -0.1380 0.2285 0.4514 0.178 Uiso 0.89(16) 1 calc PR

loop_
_atom_site_aniso_label
_atom_site_aniso_U_11
_atom_site_aniso_U_22
_atom_site_aniso_U_33
_atom_site_aniso_U_23
_atom_site_aniso_U_13
_atom_site_aniso_U_12
Br1 0.0888(6) 0.1057(7) 0.1361(6) -0.0426(5) -0.0030(4) -0.0316(5)
C200 0.059(4) 0.070(4) 0.065(3) 0.010(3) -0.001(3) -0.025(3)
C202 0.070(4) 0.077(5) 0.085(4) -0.007(3) -0.004(3) -0.029(4)
N158 0.050(3) 0.057(3) 0.109(3) 0.001(3) 0.010(2) -0.018(3)
O7 0.068(3) 0.079(3) 0.126(3) -0.008(2) 0.032(2) -0.016(2)
N699 0.058(3) 0.058(3) 0.073(3) 0.000(2) 0.000(2) -0.019(2)
O10 0.108(3) 0.087(3) 0.117(3) -0.022(2) 0.013(2) -0.059(3)
N169 0.066(3) 0.055(3) 0.084(3) 0.000(2) -0.006(2) -0.025(3)
N1 0.068(3) 0.071(3) 0.056(2) 0.006(2) -0.007(2) -0.026(3)
O14 0.087(3) 0.097(4) 0.112(3) -0.021(3) -0.009(3) -0.034(3)
O1 0.077(3) 0.188(5) 0.098(3) -0.020(3) 0.022(2) -0.067(3)
C201 0.077(4) 0.075(4) 0.068(3) 0.010(3) -0.006(3) -0.034(4)
C900 0.050(4) 0.057(4) 0.090(4) 0.006(3) 0.004(3) -0.015(3)
C203 0.075(4) 0.077(4) 0.064(3) -0.001(3) -0.015(3) -0.014(4)
C699 0.062(4) 0.071(5) 0.089(4) 0.002(3) 0.002(3) -0.021(4)
O238 0.074(3) 0.102(3) 0.126(3) -0.014(3) -0.010(2) -0.045(3)
N123 0.062(3) 0.064(3) 0.074(3) 0.008(2) -0.004(2) -0.024(2)
C46 0.062(4) 0.066(4) 0.078(3) -0.001(3) -0.002(3) -0.020(3)
C47 0.056(4) 0.071(4) 0.072(3) 0.010(3) -0.006(3) -0.014(3)
C48 0.088(5) 0.092(5) 0.072(4) 0.004(3) -0.006(3) -0.046(4)
O267 0.064(3) 0.068(3) 0.131(3) -0.002(2) 0.023(2) -0.027(2)
C51 0.082(5) 0.106(5) 0.089(4) -0.001(4) 0.013(3) -0.028(4)
C54 0.069(5) 0.093(5) 0.147(6) -0.003(4) 0.044(4) -0.011(4)
C59 0.065(4) 0.095(5) 0.058(3) 0.006(3) 0.001(3) -0.014(4)
C60 0.062(4) 0.071(4) 0.062(3) 0.006(3) -0.008(3) -0.019(3)
C62 0.073(4) 0.065(4) 0.075(3) 0.003(3) 0.003(3) -0.020(3)
O565 0.052(3) 0.094(3) 0.115(3) -0.022(3) 0.005(2) -0.015(2)
C69 0.102(5) 0.068(4) 0.096(4) -0.005(3) -0.016(4) -0.026(4)
C70 0.068(4) 0.060(4) 0.115(5) 0.001(4) -0.005(3) -0.023(3)
C75 0.064(4) 0.062(4) 0.091(4) 0.000(3) 0.014(3) -0.018(3)
C81 0.046(3) 0.077(4) 0.080(4) 0.007(3) -0.001(3) -0.016(3)
C83 0.073(4) 0.077(5) 0.087(4) -0.011(3) -0.001(3) -0.019(4)
C84 0.129(6) 0.246(10) 0.095(5) -0.028(6) 0.023(4) -0.137(7)
C86 0.057(4) 0.058(4) 0.071(3) 0.012(3) -0.006(3) -0.012(3)
C87 0.063(4) 0.104(5) 0.067(3) 0.013(3) -0.001(3) -0.033(4)
C89 0.086(5) 0.110(6) 0.089(4) -0.018(4) -0.023(4) -0.013(4)
C92 0.067(5) 0.146(7) 0.086(4) -0.013(4) 0.003(3) -0.019(5)
C96 0.056(4) 0.066(4) 0.069(3) 0.013(3) -0.013(3) -0.016(3)
C97 0.060(4) 0.065(4) 0.089(4) 0.011(3) 0.004(3) -0.016(3)
C99 0.049(4) 0.065(4) 0.123(5) 0.005(4) -0.001(3) -0.022(3)
C100 0.086(6) 0.157(8) 0.101(5) -0.036(5) 0.003(4) -0.024(5)
C101 0.061(4) 0.049(4) 0.072(3) 0.010(3) -0.012(3) -0.013(3)
C103 0.102(6) 0.193(9) 0.132(6) -0.050(6) 0.031(5) -0.047(6)
C105 0.235(11) 0.224(11) 0.076(5) 0.004(6) -0.015(6) -0.109(9)
C106 0.252(14) 0.196(11) 0.165(10) -0.066(8) -0.004(10) -0.024(10)
C107 0.260(12) 0.210(11) 0.120(7) 0.039(7) -0.060(7) -0.127(9)
C111 0.065(5) 0.139(7) 0.108(5) -0.013(5) 0.002(4) -0.021(4)
C118 0.091(8) 0.290(15) 0.283(14) -0.129(12) 0.039(8) -0.014(8)
C119 0.062(4) 0.054(4) 0.067(3) -0.004(3) -0.001(3) -0.015(3)
C124 0.65(3) 0.226(13) 0.106(8) 0.056(8) -0.120(13) -0.278(18)
C421 0.083(5) 0.090(5) 0.086(4) 0.023(4) -0.027(4) -0.036(4)
C128 0.078(6) 0.193(9) 0.146(8) -0.083(7) 0.039(5) -0.019(6)
O567 0.112(4) 0.097(4) 0.128(4) 0.011(3) -0.029(3) -0.034(3)
C367 0.062(4) 0.059(4) 0.068(3) 0.001(3) -0.003(3) -0.017(3)
C654 0.066(4) 0.057(4) 0.075(3) -0.003(3) -0.005(3) -0.010(3)
C369 0.096(6) 0.095(6) 0.193(8) 0.004(5) 0.060(5) -0.019(5)
N568 0.066(4) 0.077(5) 0.093(3) -0.014(3) -0.018(3) -0.018(3)
O432 0.079(4) 0.100(4) 0.188(5) -0.031(4) -0.036(3) -0.016(3)
Br2 0.0893(6) 0.1451(8) 0.1009(5) 0.0149(5) -0.0290(4) -0.0097(5)
C550 0.067(4) 0.081(5) 0.072(3) 0.010(3) -0.008(3) -0.026(4)
N487 0.065(3) 0.086(4) 0.074(3) 0.017(3) -0.009(2) -0.026(3)
C600 0.094(6) 0.096(6) 0.096(5) 0.000(4) -0.032(5) -0.021(5)
O17 0.123(4) 0.176(5) 0.076(3) -0.011(3) -0.010(3) -0.031(4)
C205 0.085(5) 0.074(4) 0.087(4) 0.012(3) -0.028(4) -0.027(4)
O569 0.064(3) 0.138(4) 0.090(3) 0.030(3) 0.006(2) -0.018(3)
O500 0.076(3) 0.160(5) 0.101(3) 0.056(3) 0.003(2) -0.016(3)
C204 0.078(5) 0.115(6) 0.080(4) 0.002(3) -0.002(3) -0.046(4)
O101 0.084(3) 0.144(4) 0.076(3) 0.024(3) -0.012(2) -0.036(3)
C32 0.075(4) 0.083(5) 0.081(4) 0.009(3) -0.014(3) -0.020(4)
C34 0.076(5) 0.096(5) 0.075(4) 0.010(3) -0.013(3) -0.028(4)
N100 0.067(3) 0.091(4) 0.068(3) 0.015(2) -0.008(2) -0.022(3)
C36 0.070(4) 0.080(4) 0.076(4) 0.008(3) -0.004(3) -0.027(3)
C37 0.064(4) 0.079(4) 0.079(4) 0.007(3) -0.011(3) -0.025(3)
N101 0.065(3) 0.082(4) 0.081(3) 0.009(3) -0.010(2) -0.023(3)
C39 0.071(5) 0.096(5) 0.082(4) 0.019(3) 0.005(3) -0.021(4)
O600 0.125(4) 0.111(4) 0.095(3) 0.000(3) -0.049(3) -0.024(3)
C43 0.075(5) 0.069(4) 0.076(4) -0.005(3) -0.007(3) -0.013(4)
C44 0.062(4) 0.096(5) 0.072(3) 0.004(3) -0.011(3) -0.030(4)
O100 0.086(3) 0.180(5) 0.088(3) -0.022(3) 0.020(2) -0.060(3)
C52 0.073(4) 0.066(4) 0.081(4) 0.005(3) -0.016(3) -0.015(3)
N237 0.080(4) 0.067(3) 0.093(4) 0.007(3) -0.022(3) -0.019(3)
C55 0.084(5) 0.101(5) 0.072(4) 0.021(3) -0.009(3) -0.014(4)
N569 0.128(5) 0.100(5) 0.079(4) 0.000(4) -0.020(4) -0.063(5)
C57 0.080(5) 0.111(6) 0.087(4) 0.000(4) 0.005(4) -0.041(4)
C61 0.075(5) 0.161(7) 0.097(5) 0.042(5) 0.008(4) -0.015(5)
O501 0.083(3) 0.120(4) 0.082(3) -0.009(2) -0.010(2) -0.018(3)
C65 0.077(4) 0.100(5) 0.058(3) 0.005(3) -0.013(3) -0.030(4)
C66 0.087(5) 0.095(5) 0.075(4) 0.013(3) -0.014(4) -0.004(4)
C71 0.076(5) 0.134(7) 0.109(5) -0.002(5) -0.013(4) 0.002(5)
C72 0.067(4) 0.068(4) 0.088(4) 0.000(3) -0.008(3) -0.012(3)
C73 0.062(4) 0.096(5) 0.097(5) 0.028(4) 0.001(4) -0.022(4)
C76 0.067(4) 0.067(4) 0.099(4) 0.010(3) -0.015(3) -0.024(3)
C78 0.063(4) 0.093(5) 0.102(5) -0.002(4) 0.004(3) -0.031(4)
C79 0.075(4) 0.067(4) 0.070(3) 0.012(3) -0.017(3) -0.018(3)
C80 0.069(4) 0.082(5) 0.085(4) 0.014(3) -0.009(3) -0.018(4)
C82 0.086(5) 0.108(6) 0.088(4) -0.012(4) 0.000(4) -0.011(4)
C85 0.073(5) 0.103(6) 0.117(6) -0.016(4) 0.001(4) -0.018(4)
C88 0.110(7) 0.280(13) 0.107(6) -0.019(7) 0.012(5) -0.013(8)
C90 0.088(5) 0.077(5) 0.085(4) -0.003(3) -0.015(3) -0.017(4)
C91 0.101(5) 0.221(9) 0.087(5) -0.031(5) 0.016(4) -0.093(6)
C93 0.109(6) 0.159(8) 0.152(7) -0.030(6) -0.032(5) -0.034(6)
C94 0.195(10) 0.191(9) 0.118(7) 0.034(6) -0.013(6) -0.086(8)
C98 0.153(8) 0.268(12) 0.160(8) 0.009(7) 0.007(6) -0.154(9)
C117 0.230(12) 0.169(9) 0.183(9) 0.017(7) -0.113(9) -0.070(8)
O459 0.451(14) 0.145(6) 0.160(6) -0.037(4) 0.125(8) -0.159(8)
C698 0.061(4) 0.077(5) 0.096(4) 0.018(3) -0.007(3) -0.014(4)
C653 0.060(4) 0.090(5) 0.077(4) 0.007(3) -0.005(3) -0.023(4)
C697 0.108(7) 0.158(8) 0.106(6) 0.040(5) 0.009(5) -0.038(6)
C648 0.069(5) 0.095(5) 0.094(4) 0.004(4) -0.024(3) -0.016(4)
C157 0.123(7) 0.293(14) 0.119(7) 0.029(8) 0.030(5) 0.002(8)
C269 0.065(4) 0.076(4) 0.087(4) 0.018(3) -0.018(3) -0.016(3)
O458 0.332(11) 0.128(6) 0.194(7) -0.043(5) 0.118(7) -0.078(7)
C539 0.066(5) 0.113(6) 0.138(7) -0.025(5) -0.009(5) -0.015(4)
C593 0.082(5) 0.087(5) 0.125(6) 0.009(4) -0.029(5) -0.018(4)
N269 0.081(4) 0.107(4) 0.075(3) 0.020(3) -0.013(3) -0.013(3)
C700 0.141(7) 0.187(9) 0.106(6) 0.019(5) -0.022(5) -0.085(7)
C586 0.106(8) 0.67(3) 0.120(8) -0.011(13) 0.019(6) -0.122(14)
C888 0.114(16) 0.047(12) 0.065(10) -0.013(7) -0.011(8) 0.003(10)
C887 0.100(12) 0.131(16) 0.153(15) 0.015(9) -0.037(8) -0.080(11)

loop_
_atom_type_symbol
_atom_type_description
_atom_type_scat_dispersion_real
_atom_type_scat_dispersion_imag
_atom_type_scat_source
C C 0.0181 0.0091 'International Tables Vol C Tables 4.2.6.8 and 6.1.1.4'
H H 0.0000 0.0000 'International Tables Vol C Tables 4.2.6.8 and 6.1.1.4'
N N 0.0311 0.0180 'International Tables Vol C Tables 4.2.6.8 and 6.1.1.4'
O O 0.0492 0.0322 'International Tables Vol C Tables 4.2.6.8 and 6.1.1.4'
Br Br -0.6763 1.2805 'International Tables Vol C Tables 4.2.6.8 and 6.1.1.4'

loop_
_geom_angle_atom_site_label_1
_geom_angle_atom_site_label_2
_geom_angle_atom_site_label_3
_geom_angle
N1 C200 C48 123.5(5)
N1 C200 C201 117.5(4)
C48 C200 C201 119.0(5)
C119 C202 C69 119.8(5)
C97 N158 C900 129.0(4)
C699 O7 C54 118.2(5)
C62 N699 C367 116.2(5)
C201 N169 C119 129.6(5)
C200 N1 C60 117.6(4)
C421 O14 C888 116.8(7)
C87 O1 C84 119.4(6)
O10 C201 N169 124.5(5)
O10 C201 C200 121.5(5)
N169 C201 C200 114.0(5)
C99 C900 N158 125.4(5)
C99 C900 C101 119.7(6)
N158 C900 C101 114.8(4)
C89 C203 C60 121.4(6)
C89 C203 N568 118.0(5)
C60 C203 N568 120.4(5)
C75 C699 O7 125.9(5)
C75 C699 C654 119.0(5)
O7 C699 C654 115.2(5)
C421 O238 C887 116.2(7)
C96 N123 C101 116.5(5)
C70 C46 C86 120.2(5)
C70 C46 Br1 115.5(4)
C86 C46 Br1 124.3(4)
O565 C47 C81 125.8(5)
O565 C47 C86 116.0(5)
C81 C47 C86 118.3(6)
C87 C48 C200 118.3(5)
C54 C51 C103 116.2(6)
C54 C51 C369 109.3(6)
C103 C51 C369 111.8(6)
O7 C54 C51 108.4(5)
C92 C59 C87 124.0(6)
C92 C59 C60 119.7(6)
C87 C59 C60 116.2(5)
N1 C60 C203 120.6(5)
N1 C60 C59 123.1(5)
C203 C60 C59 116.2(5)
N699 C62 C75 125.4(5)
N699 C62 C97 116.2(5)
C75 C62 C97 118.3(5)
C47 O565 C111 119.3(5)
C83 C69 C202 122.1(6)
C46 C70 C99 121.9(5)
C699 C75 C62 118.3(5)
C96 C81 C47 121.4(5)
C69 C83 C654 117.9(6)
C124 C84 O1 118.5(7)
C101 C86 C46 117.6(5)
C101 C86 C47 115.1(5)
C46 C86 C47 127.3(5)
C48 C87 O1 125.1(6)
C48 C87 C59 121.1(5)
O1 C87 C59 113.8(6)
C203 C89 C100 121.9(6)
C100 C92 C59 121.8(6)
N123 C96 C81 123.8(5)
N123 C96 C421 114.8(6)
C81 C96 C421 121.4(5)
O267 C97 N158 125.0(5)
O267 C97 C62 122.5(5)
N158 C97 C62 112.4(5)
C900 C99 C70 120.3(5)
C89 C100 C92 119.0(7)
N123 C101 C86 124.8(5)
N123 C101 C900 115.3(5)
C86 C101 C900 119.9(5)
O565 C111 C128 107.9(6)
C202 C119 N169 124.6(5)
C202 C119 C367 120.7(5)
N169 C119 C367 114.6(5)
C84 C124 C105 125.0(9)
C84 C124 C107 120.0(8)
C105 C124 C107 114.4(9)
O14 C421 O238 124.8(6)
O14 C421 C96 120.2(6)
O238 C421 C96 115.0(7)
C118 C128 C111 109.0(8)
C118 C128 C106 112.6(9)
C111 C128 C106 106.9(8)
N699 C367 C654 124.1(5)
N699 C367 C119 117.7(5)
C654 C367 C119 118.2(5)
C367 C654 C83 121.2(5)
C367 C654 C699 116.9(5)
C83 C654 C699 121.8(5)
O432 N568 O567 123.3(6)
O432 N568 C203 118.3(6)
O567 N568 C203 118.2(6)
N487 C550 C37 123.7(5)
N487 C550 C44 118.7(5)
C37 C550 C44 117.5(6)
C80 N487 C550 117.8(5)
O17 C600 O600 126.1(7)
O17 C600 C43 120.5(7)
O600 C600 C43 113.5(7)
C593 C205 C76 122.2(7)
C593 C205 N569 119.5(6)
C76 C205 N569 118.3(6)
C698 O569 C61 117.9(5)
C57 C204 C36 117.9(6)
C66 C32 C52 120.5(6)
C66 C32 Br2 114.7(5)
C52 C32 Br2 124.8(5)
C44 C34 C648 118.4(5)
C65 N100 C44 130.2(5)
N101 C36 C204 125.9(6)
N101 C36 C65 116.4(5)
C204 C36 C65 117.8(5)
C653 C37 C550 120.2(5)
C653 C37 C698 123.5(6)
C550 C37 C698 116.3(6)
C36 N101 C76 117.1(5)
C698 C39 C80 120.1(6)
C600 O600 C117 117.1(7)
N237 C43 C90 124.8(6)
N237 C43 C600 117.3(6)
C90 C43 C600 117.9(6)
C34 C44 N100 124.3(5)
C34 C44 C550 121.1(5)
N100 C44 C550 114.6(5)
C57 O100 C91 117.5(5)
C79 C52 C32 116.6(5)
C79 C52 C72 116.3(5)
C32 C52 C72 127.1(6)
C43 N237 C79 117.1(5)
C269 C55 C66 118.2(6)
O459 N569 O458 119.5(8)
O459 N569 C205 120.6(8)
O458 N569 C205 119.7(6)
C204 C57 O100 126.3(6)
C204 C57 C78 120.2(6)
O100 C57 C78 113.5(6)
O569 C61 C697 109.3(6)
C72 O501 C82 118.7(5)
O101 C65 N100 124.2(6)
O101 C65 C36 121.6(5)
N100 C65 C36 114.2(5)
C32 C66 C55 122.7(6)
C88 C71 C82 108.4(6)
C88 C71 C93 112.9(7)
C82 C71 C93 111.8(6)
O501 C72 C90 124.6(6)
O501 C72 C52 116.3(5)
C90 C72 C52 119.1(6)
O500 C73 N269 123.4(6)
O500 C73 C80 123.5(6)
N269 C73 C80 113.1(6)
N101 C76 C205 120.5(6)
N101 C76 C78 122.0(6)
C205 C76 C78 117.6(6)
C85 C78 C76 118.2(6)
C85 C78 C57 124.9(6)
C76 C78 C57 116.9(6)
N237 C79 C269 114.8(6)
N237 C79 C52 123.4(5)
C269 C79 C52 121.8(5)
N487 C80 C39 123.5(6)
N487 C80 C73 117.8(6)
C39 C80 C73 118.7(6)
O501 C82 C71 108.5(5)
C539 C85 C78 121.6(7)
C72 C90 C43 119.2(6)
C700 C91 O100 110.7(6)
O569 C698 C39 126.2(6)
O569 C698 C37 115.1(6)
C39 C698 C37 118.7(6)
C648 C653 C37 119.5(6)
C586 C697 C61 109.6(9)
C586 C697 C157 111.3(8)
C61 C697 C157 111.7(7)
C653 C648 C34 123.1(6)
C55 C269 C79 120.0(6)
C55 C269 N269 123.9(6)
C79 C269 N269 116.1(5)
C85 C539 C593 120.7(7)
C539 C593 C205 119.6(7)
C73 N269 C269 129.9(5)
C91 C700 C94 110.5(7)
C91 C700 C98 112.3(8)
C94 C700 C98 109.9(7)

loop_
_geom_bond_atom_site_label_1
_geom_bond_atom_site_label_2
_geom_bond_distance
Br1 C46 1.884(5)
C200 N1 1.336(6)
C200 C48 1.415(7)
C200 C201 1.484(7)
C202 C119 1.345(7)
C202 C69 1.402(8)
N158 C97 1.352(6)
N158 C900 1.401(7)
O7 C699 1.357(7)
O7 C54 1.449(7)
N699 C62 1.315(6)
N699 C367 1.348(6)
O10 C201 1.222(6)
N169 C201 1.357(6)
N169 C119 1.396(6)
N1 C60 1.345(6)
O14 C421 1.245(8)
O14 C888 1.330(12)
O1 C87 1.363(6)
O1 C84 1.387(8)
C900 C99 1.348(7)
C900 C101 1.435(7)
C203 C89 1.356(8)
C203 C60 1.420(7)
C203 N568 1.454(7)
C699 C75 1.350(7)
C699 C654 1.437(7)
O238 C421 1.274(7)
O238 C887 1.448(11)
N123 C96 1.330(6)
N123 C101 1.367(6)
C46 C70 1.363(7)
C46 C86 1.420(7)
C47 O565 1.328(6)
C47 C81 1.373(7)
C47 C86 1.447(7)
C48 C87 1.350(8)
O267 C97 1.211(6)
C51 C54 1.486(8)
C51 C103 1.490(9)
C51 C369 1.508(8)
C59 C92 1.379(8)
C59 C87 1.407(8)
C59 C60 1.433(7)
C62 C75 1.394(7)
C62 C97 1.530(8)
O565 C111 1.424(6)
C69 C83 1.368(7)
C70 C99 1.390(8)
C81 C96 1.360(7)
C83 C654 1.412(7)
C84 C124 1.302(9)
C86 C101 1.417(7)
C89 C100 1.360(9)
C92 C100 1.378(9)
C96 C421 1.512(8)
C105 C124 1.462(12)
C106 C128 1.557(13)
C107 C124 1.528(12)
C111 C128 1.534(10)
C118 C128 1.473(11)
C119 C367 1.432(6)
O567 N568 1.223(6)
C367 C654 1.388(7)
N568 O432 1.203(6)
Br2 C32 1.898(6)
C550 N487 1.343(7)
C550 C37 1.420(8)
C550 C44 1.433(7)
N487 C80 1.313(7)
C600 O17 1.201(8)
C600 O600 1.300(8)
C600 C43 1.523(9)
C205 C593 1.379(8)
C205 C76 1.384(8)
C205 N569 1.467(8)
O569 C698 1.347(7)
O569 C61 1.431(7)
O500 C73 1.204(7)
C204 C57 1.342(8)
C204 C36 1.406(8)
O101 C65 1.224(6)
C32 C66 1.353(8)
C32 C52 1.423(7)
C34 C44 1.384(8)
C34 C648 1.389(8)
N100 C65 1.335(6)
N100 C44 1.399(7)
C36 N101 1.328(7)
C36 C65 1.504(8)
C37 C653 1.401(7)
C37 C698 1.434(8)
N101 C76 1.355(7)
C39 C698 1.349(8)
C39 C80 1.402(8)
O600 C117 1.435(9)
C43 N237 1.313(7)
C43 C90 1.377(8)
O100 C57 1.347(7)
O100 C91 1.461(8)
C52 C79 1.405(7)
C52 C72 1.433(8)
N237 C79 1.366(7)
C55 C269 1.373(7)
C55 C66 1.401(8)
N569 O459 1.080(6)
N569 O458 1.114(7)
C57 C78 1.441(9)
C61 C697 1.489(9)
O501 C72 1.338(7)
O501 C82 1.438(7)
C71 C88 1.504(10)
C71 C82 1.509(9)
C71 C93 1.522(10)
C72 C90 1.367(8)
C73 N269 1.359(7)
C73 C80 1.499(8)
C76 C78 1.440(8)
C78 C85 1.407(8)
C79 C269 1.403(8)
C85 C539 1.346(9)
C91 C700 1.419(9)
C94 C700 1.492(10)
C98 C700 1.508(10)
C653 C648 1.354(7)
C697 C586 1.402(14)
C697 C157 1.499(10)
C269 N269 1.411(7)
C539 C593 1.373(9)

loop_
_geom_torsion_atom_site_label_1
_geom_torsion_atom_site_label_2
_geom_torsion_atom_site_label_3
_geom_torsion_atom_site_label_4
_geom_torsion
C48 C200 N1 C60 0.0(7)
C201 C200 N1 C60 -177.6(4)
C119 N169 C201 O10 -5.9(9)
C119 N169 C201 C200 174.1(5)
N1 C200 C201 O10 164.8(5)
C48 C200 C201 O10 -12.9(8)
N1 C200 C201 N169 -15.2(7)
C48 C200 C201 N169 167.1(5)
C97 N158 C900 C99 -6.9(9)
C97 N158 C900 C101 176.9(5)
C54 O7 C699 C75 -4.5(9)
C54 O7 C699 C654 176.2(5)
N1 C200 C48 C87 2.8(8)
C201 C200 C48 C87 -179.7(5)
C699 O7 C54 C51 175.0(5)
C103 C51 C54 O7 43.1(9)
C369 C51 C54 O7 170.7(6)
C200 N1 C60 C203 178.3(5)
C200 N1 C60 C59 -3.8(7)
C89 C203 C60 N1 176.8(5)
N568 C203 C60 N1 -7.6(8)
C89 C203 C60 C59 -1.2(8)
N568 C203 C60 C59 174.4(5)
C92 C59 C60 N1 -178.3(5)
C87 C59 C60 N1 4.7(8)
C92 C59 C60 C203 -0.4(8)
C87 C59 C60 C203 -177.4(5)
C367 N699 C62 C75 -1.4(8)
C367 N699 C62 C97 -179.1(5)
C81 C47 O565 C111 -6.5(8)
C86 C47 O565 C111 174.5(5)
C119 C202 C69 C83 0.6(9)
C86 C46 C70 C99 -4.1(9)
Br1 C46 C70 C99 174.6(5)
O7 C699 C75 C62 -179.1(5)
C654 C699 C75 C62 0.1(8)
N699 C62 C75 C699 2.3(9)
C97 C62 C75 C699 179.9(5)
O565 C47 C81 C96 -177.8(5)
C86 C47 C81 C96 1.1(8)
C202 C69 C83 C654 -1.1(9)
C87 O1 C84 C124 120.2(11)
C70 C46 C86 C101 4.3(8)
Br1 C46 C86 C101 -174.4(4)
C70 C46 C86 C47 -174.6(5)
Br1 C46 C86 C47 6.7(8)
O565 C47 C86 C101 -179.9(4)
C81 C47 C86 C101 1.1(7)
O565 C47 C86 C46 -1.0(8)
C81 C47 C86 C46 180.0(5)
C200 C48 C87 O1 178.5(5)
C200 C48 C87 C59 -1.7(8)
C84 O1 C87 C48 12.9(9)
C84 O1 C87 C59 -166.8(6)
C92 C59 C87 C48 -178.5(6)
C60 C59 C87 C48 -1.7(8)
C92 C59 C87 O1 1.2(9)
C60 C59 C87 O1 178.1(5)
C60 C203 C89 C100 1.6(10)
N568 C203 C89 C100 -174.1(6)
C87 C59 C92 C100 178.3(6)
C60 C59 C92 C100 1.6(10)
C101 N123 C96 C81 -1.2(7)
C101 N123 C96 C421 179.1(4)
C47 C81 C96 N123 -1.1(8)
C47 C81 C96 C421 178.6(5)
C900 N158 C97 O267 -13.6(10)
C900 N158 C97 C62 163.3(5)
N699 C62 C97 O267 168.0(5)
C75 C62 C97 O267 -9.8(9)
N699 C62 C97 N158 -9.0(7)
C75 C62 C97 N158 173.2(5)
N158 C900 C99 C70 -170.4(5)
C101 C900 C99 C70 5.6(9)
C46 C70 C99 C900 -1.0(9)
C203 C89 C100 C92 -0.3(11)
C59 C92 C100 C89 -1.3(11)
C96 N123 C101 C86 3.6(7)
C96 N123 C101 C900 -179.1(4)
C46 C86 C101 N123 177.4(5)
C47 C86 C101 N123 -3.5(7)
C46 C86 C101 C900 0.3(7)
C47 C86 C101 C900 179.3(5)
C99 C900 C101 N123 177.4(5)
N158 C900 C101 N123 -6.2(7)
C99 C900 C101 C86 -5.2(8)
N158 C900 C101 C86 171.2(4)
C47 O565 C111 C128 176.1(6)
C69 C202 C119 N169 -175.1(5)
C69 C202 C119 C367 0.7(8)
C201 N169 C119 C202 -15.9(9)
C201 N169 C119 C367 168.1(5)
O1 C84 C124 C105 6(2)
O1 C84 C124 C107 175.8(11)
C888 O14 C421 O238 3.2(11)
C888 O14 C421 C96 -175.8(8)
C887 O238 C421 O14 0.1(12)
C887 O238 C421 C96 179.1(9)
N123 C96 C421 O14 -1.7(8)
C81 C96 C421 O14 178.6(6)
N123 C96 C421 O238 179.2(5)
C81 C96 C421 O238 -0.5(8)
O565 C111 C128 C118 166.9(8)
O565 C111 C128 C106 -71.1(9)
C62 N699 C367 C654 -1.9(8)
C62 N699 C367 C119 177.8(5)
C202 C119 C367 N699 178.8(5)
N169 C119 C367 N699 -5.0(7)
C202 C119 C367 C654 -1.4(8)
N169 C119 C367 C654 174.8(4)
N699 C367 C654 C83 -179.4(5)
C119 C367 C654 C83 0.9(8)
N699 C367 C654 C699 4.1(8)
C119 C367 C654 C699 -175.6(5)
C69 C83 C654 C367 0.3(8)
C69 C83 C654 C699 176.7(5)
C75 C699 C654 C367 -3.0(8)
O7 C699 C654 C367 176.3(5)
C75 C699 C654 C83 -179.5(5)
O7 C699 C654 C83 -0.2(8)
C89 C203 N568 O432 134.7(6)
C60 C203 N568 O432 -41.1(8)
C89 C203 N568 O567 -40.7(8)
C60 C203 N568 O567 143.6(5)
C37 C550 N487 C80 0.3(8)
C44 C550 N487 C80 -175.8(5)
C57 C204 C36 N101 0.0(10)
C57 C204 C36 C65 178.8(5)
N487 C550 C37 C653 -179.1(5)
C44 C550 C37 C653 -2.9(8)
N487 C550 C37 C698 -0.8(8)
C44 C550 C37 C698 175.4(5)
C204 C36 N101 C76 -1.1(9)
C65 C36 N101 C76 -179.9(5)
O17 C600 O600 C117 -3.0(11)
C43 C600 O600 C117 176.8(6)
O17 C600 C43 N237 174.5(6)
O600 C600 C43 N237 -5.3(8)
O17 C600 C43 C90 -4.9(9)
O600 C600 C43 C90 175.3(6)
C648 C34 C44 N100 176.3(5)
C648 C34 C44 C550 -0.9(8)
C65 N100 C44 C34 5.9(9)
C65 N100 C44 C550 -176.8(5)
N487 C550 C44 C34 179.6(5)
C37 C550 C44 C34 3.2(8)
N487 C550 C44 N100 2.2(7)
C37 C550 C44 N100 -174.2(5)
C66 C32 C52 C79 -1.7(8)
Br2 C32 C52 C79 -178.9(4)
C66 C32 C52 C72 178.7(6)
Br2 C32 C52 C72 1.6(8)
C90 C43 N237 C79 1.6(8)
C600 C43 N237 C79 -177.8(5)
C593 C205 N569 O459 89.4(10)
C76 C205 N569 O459 -92.7(10)
C593 C205 N569 O458 -86.4(11)
C76 C205 N569 O458 91.4(10)
C36 C204 C57 O100 -179.4(6)
C36 C204 C57 C78 -0.1(9)
C91 O100 C57 C204 -2.2(10)
C91 O100 C57 C78 178.6(6)
C698 O569 C61 C697 -175.1(6)
C44 N100 C65 O101 9.1(10)
C44 N100 C65 C36 -172.2(5)
N101 C36 C65 O101 -156.2(6)
C204 C36 C65 O101 24.9(9)
N101 C36 C65 N100 25.1(8)
C204 C36 C65 N100 -153.9(5)
C52 C32 C66 C55 2.4(10)
Br2 C32 C66 C55 179.8(5)
C269 C55 C66 C32 1.0(10)
C82 O501 C72 C90 0.3(9)
C82 O501 C72 C52 -179.8(5)
C79 C52 C72 O501 -177.2(5)
C32 C52 C72 O501 2.3(9)
C79 C52 C72 C90 2.8(8)
C32 C52 C72 C90 -177.7(6)
C36 N101 C76 C205 -176.9(5)
C36 N101 C76 C78 2.3(8)
C593 C205 C76 N101 -177.8(5)
N569 C205 C76 N101 4.4(8)
C593 C205 C76 C78 2.9(9)
N569 C205 C76 C78 -174.8(5)
N101 C76 C78 C85 180.0(5)
C205 C76 C78 C85 -0.8(9)
N101 C76 C78 C57 -2.3(9)
C205 C76 C78 C57 176.9(5)
C204 C57 C78 C85 178.7(6)
O100 C57 C78 C85 -2.0(10)
C204 C57 C78 C76 1.2(9)
O100 C57 C78 C76 -179.5(5)
C43 N237 C79 C269 -179.5(5)
C43 N237 C79 C52 -0.9(8)
C32 C52 C79 N237 179.2(5)
C72 C52 C79 N237 -1.2(8)
C32 C52 C79 C269 -2.3(8)
C72 C52 C79 C269 177.2(5)
C550 N487 C80 C39 0.9(9)
C550 N487 C80 C73 -179.4(5)
C698 C39 C80 N487 -1.8(10)
C698 C39 C80 C73 178.6(6)
O500 C73 C80 N487 -168.6(6)
N269 C73 C80 N487 10.3(8)
O500 C73 C80 C39 11.1(10)
N269 C73 C80 C39 -170.0(5)
C72 O501 C82 C71 -171.8(6)
C88 C71 C82 O501 -172.3(7)
C93 C71 C82 O501 62.6(8)
C76 C78 C85 C539 -1.4(10)
C57 C78 C85 C539 -178.9(7)
O501 C72 C90 C43 177.7(5)
C52 C72 C90 C43 -2.2(9)
N237 C43 C90 C72 0.0(9)
C600 C43 C90 C72 179.4(5)
C57 O100 C91 C700 -171.2(7)
C61 O569 C698 C39 -5.9(10)
C61 O569 C698 C37 172.2(6)
C80 C39 C698 O569 179.3(6)
C80 C39 C698 C37 1.2(9)
C653 C37 C698 O569 0.0(8)
C550 C37 C698 O569 -178.3(5)
C653 C37 C698 C39 178.2(6)
C550 C37 C698 C39 -0.1(8)
C550 C37 C653 C648 0.4(8)
C698 C37 C653 C648 -177.8(6)
O569 C61 C697 C586 -65.7(11)
O569 C61 C697 C157 170.4(8)
C37 C653 C648 C34 2.1(9)
C44 C34 C648 C653 -1.8(9)
C66 C55 C269 C79 -5.1(9)
C66 C55 C269 N269 171.6(5)
N237 C79 C269 C55 -175.6(5)
C52 C79 C269 C55 5.8(9)
N237 C79 C269 N269 7.4(7)
C52 C79 C269 N269 -171.1(5)
C78 C85 C539 C593 1.5(11)
C85 C539 C593 C205 0.6(11)
C76 C205 C593 C539 -2.9(10)
N569 C205 C593 C539 174.9(6)
O500 C73 N269 C269 13.7(11)
C80 C73 N269 C269 -165.3(5)
C55 C269 N269 C73 3.3(10)
C79 C269 N269 C73 -179.9(6)
O100 C91 C700 C94 -175.2(7)
O100 C91 C700 C98 61.6(10)
